data_1502081
loop_
_publ_author_name
'Dong, Yanmei'
'Bolduc, Andr\'eanne'
'McGregor, Nicholas'
'Skene, W. G.'

_publ_section_title
;
 Push-pull aminobithiophenes--highly fluorescent stable fluorophores.
;
_journal_issue 7
_journal_name_full 'Organic letters'
_journal_page_first 1844
_journal_page_last 1847
_journal_paper_doi 10.1021/ol200353k
_journal_volume 13
_journal_year 2011
_chemical_compound_source 'Synthesized by the authors. See text'
_chemical_formula_moiety 'C12 H11 N O3 S2'
_chemical_formula_sum 'C12 H11 N O3 S2'
_chemical_formula_weight 281.34
_chemical_name_systematic
; 
 ? 
;
_space_group_IT_number 14
_symmetry_cell_setting monoclinic
_symmetry_space_group_name_Hall '-P 2ybc'
_symmetry_space_group_name_H-M 'P 1 21/c 1'
_atom_sites_solution_hydrogens geom
_atom_sites_solution_primary direct
_atom_sites_solution_secondary difmap
_audit_creation_method SHELXL-97
_cell_angle_alpha 90
_cell_angle_beta 92.787(2)
_cell_angle_gamma 90
_cell_formula_units_Z 4
_cell_length_a 13.5461(7)
_cell_length_b 5.6788(3)
_cell_length_c 16.1132(8)
_cell_measurement_reflns_used 15645
_cell_measurement_temperature 150
_cell_measurement_theta_max 69.33
_cell_measurement_theta_min 3.27
_cell_volume 1238.05(11)
_computing_cell_refinement 'SAINT V7.68A(Bruker AXS, 2009)'
_computing_data_collection 'APEX2  (Bruker AXS, 2009)'
_computing_data_reduction 'SAINT V7.68A(Bruker AXS, 2009)'
_computing_molecular_graphics 'SHELXTL v6.12 (Bruker AXS, 2001)'
_computing_publication_material 'UdMX (Maris, 2004)'
_computing_structure_refinement 'SHELXL97 (Sheldrick, 2008)'
_computing_structure_solution 'SHELXS97 (Sheldrick, 2008)'
_diffrn_ambient_temperature 150
_diffrn_detector_area_resol_mean 8.3
_diffrn_measured_fraction_theta_full 0.995
_diffrn_measured_fraction_theta_max 0.995
_diffrn_measurement_device_type 'Bruker Microstar'
_diffrn_measurement_method \w
_diffrn_radiation_monochromator 'Helios optics'
_diffrn_radiation_source 'Rotating Anode'
_diffrn_radiation_type CuK\a
_diffrn_radiation_wavelength 1.54178
_diffrn_reflns_av_R_equivalents 0.036
_diffrn_reflns_av_sigmaI/netI 0.0132
_diffrn_reflns_limit_h_max 16
_diffrn_reflns_limit_h_min -16
_diffrn_reflns_limit_k_max 6
_diffrn_reflns_limit_k_min -5
_diffrn_reflns_limit_l_max 19
_diffrn_reflns_limit_l_min -19
_diffrn_reflns_number 25307
_diffrn_reflns_theta_full 69.66
_diffrn_reflns_theta_max 69.66
_diffrn_reflns_theta_min 3.27
_exptl_absorpt_coefficient_mu 3.913
_exptl_absorpt_correction_T_max 0.8892
_exptl_absorpt_correction_T_min 0.5703
_exptl_absorpt_correction_type multi-scan
_exptl_absorpt_process_details 'Sadabs (Sheldrick, 1996)'
_exptl_crystal_colour yellow
_exptl_crystal_density_diffrn 1.509
_exptl_crystal_density_method 'not measured'
_exptl_crystal_description needle-like
_exptl_crystal_F_000 584
_exptl_crystal_size_max 0.13
_exptl_crystal_size_mid 0.05
_exptl_crystal_size_min 0.03
_refine_diff_density_max 0.251
_refine_diff_density_min -0.272
_refine_diff_density_rms 0.045
_refine_ls_extinction_method none
_refine_ls_goodness_of_fit_ref 1.062
_refine_ls_hydrogen_treatment mixed
_refine_ls_matrix_type full
_refine_ls_number_parameters 172
_refine_ls_number_reflns 2313
_refine_ls_number_restraints 0
_refine_ls_restrained_S_all 1.062
_refine_ls_R_factor_all 0.0276
_refine_ls_R_factor_gt 0.0262
_refine_ls_shift/su_max 0.001
_refine_ls_shift/su_mean 0.000
_refine_ls_structure_factor_coef Fsqd
_refine_ls_weighting_details 'calc w=1/[\s^2^(Fo^2^)+(0.0447P)^2^+0.3205P] where P=(Fo^2^+2Fc^2^)/3'
_refine_ls_weighting_scheme calc
_refine_ls_wR_factor_gt 0.0713
_refine_ls_wR_factor_ref 0.0724
_reflns_number_gt 2168
_reflns_number_total 2313
_reflns_threshold_expression I>2\s(I)
_cod_data_source_file ol200353k_si_002.cif
_cod_data_source_block boldu4
_cod_depositor_comments
;
The following automatic conversions were performed:

'_symmetry_cell_setting' value 'Monoclinic' changed to 'monoclinic'
according to /home/saulius/struct/CIF-dictionaries/cif_core.dic
dictionary named 'cif_core.dic' version 2.4.1 from
2010-06-29.

'_geom_bond_publ_flag' value 'Y' changed to 'y'
according to /home/saulius/struct/CIF-dictionaries/cif_core.dic
dictionary named 'cif_core.dic' version 2.4.1 from 2010-06-29 (19
times).

'_geom_angle_publ_flag' value 'Y' changed to 'y' according
to /home/saulius/struct/CIF-dictionaries/cif_core.dic dictionary
named 'cif_core.dic' version 2.4.1 from 2010-06-29 (26
times).

'_geom_torsion_publ_flag' value 'Y' changed to 'y' according
to /home/saulius/struct/CIF-dictionaries/cif_core.dic dictionary
named 'cif_core.dic' version 2.4.1 from 2010-06-29 (34 times).

Automatic conversion script
Id: cif_fix_values 1715 2011-07-08 13:25:40Z adriana 
;
_cod_original_sg_symbol_H-M P21/c
_cod_database_code 1502081

loop_
_symmetry_equiv_pos_as_xyz
'x, y, z'
'-x, y+1/2, -z+1/2'
'-x, -y, -z'
'x, -y-1/2, z-1/2'

loop_
_atom_site_label
_atom_site_type_symbol
_atom_site_fract_x
_atom_site_fract_y
_atom_site_fract_z
_atom_site_U_iso_or_equiv
_atom_site_adp_type
_atom_site_occupancy
_atom_site_symmetry_multiplicity
_atom_site_calc_flag
_atom_site_refinement_flags
S1 S 0.15522(2) 1.22353(6) 0.47777(2) 0.02616(11) Uani 1 1 d .
S2 S -0.06751(2) 1.26113(5) 0.396823(19) 0.02543(11) Uani 1 1 d .
N1 N 0.34091(9) 1.1627(2) 0.53887(8) 0.0331(3) Uani 1 1 d .
H1A H 0.3970(14) 1.111(3) 0.5361(11) 0.045(5) Uiso 1 1 d .
H1B H 0.3337(12) 1.291(3) 0.5647(10) 0.028(4) Uiso 1 1 d .
C1 C 0.26869(9) 1.0826(2) 0.48668(8) 0.0260(3) Uani 1 1 d .
C2 C 0.27029(9) 0.8862(2) 0.43422(8) 0.0255(3) Uani 1 1 d .
C3 C 0.17911(9) 0.8526(2) 0.38883(8) 0.0248(3) Uani 1 1 d .
H3 H 0.1677 0.7266 0.3508 0.030 Uiso 1 1 calc R
C4 C 0.10913(9) 1.0176(2) 0.40462(7) 0.0238(3) Uani 1 1 d .
C5 C 0.00866(9) 1.0313(2) 0.37128(7) 0.0230(3) Uani 1 1 d .
C6 C -0.04018(9) 0.8747(2) 0.31773(7) 0.0254(3) Uani 1 1 d .
H6 H -0.0104 0.7373 0.2965 0.030 Uiso 1 1 calc R
C7 C -0.13779(9) 0.9402(2) 0.29825(8) 0.0270(3) Uani 1 1 d .
H7 H -0.1814 0.8515 0.2625 0.032 Uiso 1 1 calc R
C8 C -0.16458(9) 1.1468(2) 0.33614(8) 0.0264(3) Uani 1 1 d .
C9 C -0.25969(11) 1.2602(2) 0.33075(9) 0.0317(3) Uani 1 1 d .
H9 H -0.3102 1.1890 0.2963 0.038 Uiso 1 1 calc R
O9 O -0.28045(8) 1.44060(19) 0.36697(7) 0.0439(3) Uani 1 1 d .
C10 C 0.36007(10) 0.7501(2) 0.42652(8) 0.0263(3) Uani 1 1 d .
O10 O 0.43816(7) 0.79255(18) 0.46455(6) 0.0348(2) Uani 1 1 d .
O11 O 0.35028(6) 0.57254(16) 0.37152(5) 0.0283(2) Uani 1 1 d .
C12 C 0.43847(10) 0.4291(3) 0.36365(8) 0.0317(3) Uani 1 1 d .
H12A H 0.4575 0.3535 0.4174 0.038 Uiso 1 1 calc R
H12B H 0.4942 0.5281 0.3468 0.038 Uiso 1 1 calc R
C13 C 0.41436(13) 0.2451(3) 0.29871(10) 0.0387(4) Uani 1 1 d .
H13A H 0.3548 0.1594 0.3132 0.058 Uiso 1 1 calc R
H13B H 0.4698 0.1349 0.2961 0.058 Uiso 1 1 calc R
H13C H 0.4028 0.3213 0.2445 0.058 Uiso 1 1 calc R

loop_
_atom_site_aniso_label
_atom_site_aniso_U_11
_atom_site_aniso_U_22
_atom_site_aniso_U_33
_atom_site_aniso_U_23
_atom_site_aniso_U_13
_atom_site_aniso_U_12
S1 0.02583(19) 0.02404(18) 0.02885(19) -0.00419(11) 0.00377(13) 0.00061(11)
S2 0.02721(19) 0.02195(18) 0.02709(19) -0.00264(11) 0.00081(13) 0.00356(11)
N1 0.0271(6) 0.0363(7) 0.0359(6) -0.0114(5) 0.0012(5) 0.0006(5)
C1 0.0260(6) 0.0271(7) 0.0251(6) 0.0001(5) 0.0049(5) -0.0006(5)
C2 0.0262(6) 0.0266(6) 0.0241(6) 0.0000(5) 0.0031(5) 0.0014(5)
C3 0.0279(6) 0.0251(6) 0.0217(6) 0.0001(5) 0.0025(5) 0.0008(5)
C4 0.0271(6) 0.0227(6) 0.0219(6) 0.0010(5) 0.0042(5) -0.0004(5)
C5 0.0274(6) 0.0216(6) 0.0205(6) 0.0034(5) 0.0054(4) 0.0017(5)
C6 0.0301(7) 0.0229(6) 0.0235(6) -0.0005(5) 0.0044(5) 0.0022(5)
C7 0.0308(6) 0.0268(7) 0.0232(6) -0.0009(5) 0.0005(5) -0.0008(5)
C8 0.0278(6) 0.0272(7) 0.0241(6) 0.0016(5) 0.0006(5) 0.0016(5)
C9 0.0310(7) 0.0318(8) 0.0319(7) -0.0011(5) -0.0013(6) 0.0046(5)
O9 0.0412(6) 0.0391(6) 0.0510(6) -0.0086(5) -0.0010(5) 0.0154(5)
C10 0.0276(7) 0.0275(7) 0.0239(6) 0.0011(5) 0.0029(5) 0.0015(5)
O10 0.0274(5) 0.0379(5) 0.0386(6) -0.0056(4) -0.0038(4) 0.0032(4)
O11 0.0263(4) 0.0298(5) 0.0287(5) -0.0038(4) 0.0011(4) 0.0070(4)
C12 0.0295(7) 0.0360(8) 0.0299(7) 0.0024(6) 0.0053(5) 0.0118(6)
C13 0.0465(9) 0.0317(8) 0.0386(8) -0.0014(6) 0.0086(7) 0.0119(6)

loop_
_atom_type_symbol
_atom_type_description
_atom_type_scat_dispersion_real
_atom_type_scat_dispersion_imag
_atom_type_scat_source
C C 0.0181 0.0091 'International Tables Vol C Tables 4.2.6.8 and 6.1.1.4'
H H 0.0000 0.0000 'International Tables Vol C Tables 4.2.6.8 and 6.1.1.4'
N N 0.0311 0.0180 'International Tables Vol C Tables 4.2.6.8 and 6.1.1.4'
O O 0.0492 0.0322 'International Tables Vol C Tables 4.2.6.8 and 6.1.1.4'
S S 0.3331 0.5567 'International Tables Vol C Tables 4.2.6.8 and 6.1.1.4'

loop_
_geom_angle_atom_site_label_1
_geom_angle_atom_site_label_2
_geom_angle_atom_site_label_3
_geom_angle
_geom_angle_publ_flag
C1 S1 C4 91.89(6) y
C5 S2 C8 91.61(6) y
C1 N1 H1A 119.8(13) ?
C1 N1 H1B 120.2(11) ?
H1A N1 H1B 117.6(17) ?
N1 C1 C2 128.15(12) y
N1 C1 S1 120.89(10) y
C2 C1 S1 110.96(9) y
C1 C2 C3 112.32(11) y
C1 C2 C10 120.89(11) y
C3 C2 C10 126.67(12) y
C4 C3 C2 114.03(12) y
C4 C3 H3 123.0 ?
C2 C3 H3 123.0 ?
C3 C4 C5 128.27(12) y
C3 C4 S1 110.80(9) y
C5 C4 S1 120.90(9) y
C6 C5 C4 127.72(11) y
C6 C5 S2 111.16(9) y
C4 C5 S2 121.12(9) y
C5 C6 C7 112.84(11) y
C5 C6 H6 123.6 ?
C7 C6 H6 123.6 ?
C8 C7 C6 113.21(12) y
C8 C7 H7 123.4 ?
C6 C7 H7 123.4 ?
C7 C8 C9 127.45(12) y
C7 C8 S2 111.17(10) y
C9 C8 S2 121.36(10) y
O9 C9 C8 125.04(14) y
O9 C9 H9 117.5 ?
C8 C9 H9 117.5 ?
O10 C10 O11 122.29(12) y
O10 C10 C2 124.16(12) y
O11 C10 C2 113.54(11) y
C10 O11 C12 114.93(10) y
O11 C12 C13 107.32(11) y
O11 C12 H12A 110.2 ?
C13 C12 H12A 110.2 ?
O11 C12 H12B 110.2 ?
C13 C12 H12B 110.2 ?
H12A C12 H12B 108.5 ?
C12 C13 H13A 109.5 ?
C12 C13 H13B 109.5 ?
H13A C13 H13B 109.5 ?
C12 C13 H13C 109.5 ?
H13A C13 H13C 109.5 ?
H13B C13 H13C 109.5 ?

loop_
_geom_bond_atom_site_label_1
_geom_bond_atom_site_label_2
_geom_bond_distance
_geom_bond_publ_flag
S1 C1 1.7326(13) y
S1 C4 1.7537(13) y
S2 C5 1.7261(12) y
S2 C8 1.7268(13) y
N1 C1 1.3385(18) y
N1 H1a 0.818(19) ?
N1 H1b 0.846(17) ?
C1 C2 1.4003(18) y
C2 C3 1.4174(18) y
C2 C10 1.4513(18) y
C3 C4 1.3652(18) y
C3 H3 0.9500 ?
C4 C5 1.4407(17) y
C5 C6 1.3845(18) y
C6 C7 1.3946(18) y
C6 H6 0.9500 ?
C7 C8 1.3789(18) y
C7 H7 0.9500 ?
C8 C9 1.4394(19) y
C9 O9 1.2186(17) y
C9 H9 0.9500 ?
C10 O10 1.2204(17) y
C10 O11 1.3449(16) y
O11 C12 1.4565(15) y
C12 C13 1.503(2) y
C12 H12a 0.9900 ?
C12 H12b 0.9900 ?
C13 H13a 0.9800 ?
C13 H13b 0.9800 ?
C13 H13c 0.9800 ?

loop_
_geom_hbond_atom_site_label_D
_geom_hbond_atom_site_label_H
_geom_hbond_atom_site_label_A
_geom_hbond_distance_DH
_geom_hbond_distance_HA
_geom_hbond_distance_DA
_geom_hbond_angle_DHA
_geom_hbond_site_symmetry_A
N1 H1A O10 0.818(19) 2.231(19) 2.7825(17) 125.1(16) .
N1 H1A O10 0.818(19) 2.299(19) 3.0066(16) 145.1(17) 3_676
N1 H1B O9 0.846(17) 2.034(18) 2.8579(17) 164.4(15) 3_586

loop_
_geom_torsion_atom_site_label_1
_geom_torsion_atom_site_label_2
_geom_torsion_atom_site_label_3
_geom_torsion_atom_site_label_4
_geom_torsion
_geom_torsion_publ_flag
C4 S1 C1 N1 -178.99(12) y
C4 S1 C1 C2 0.65(10) y
N1 C1 C2 C3 178.84(13) y
S1 C1 C2 C3 -0.78(14) y
N1 C1 C2 C10 -4.9(2) y
S1 C1 C2 C10 175.51(10) y
C1 C2 C3 C4 0.51(16) y
C10 C2 C3 C4 -175.51(12) y
C2 C3 C4 C5 -178.02(12) y
C2 C3 C4 S1 -0.01(14) y
C1 S1 C4 C3 -0.37(10) y
C1 S1 C4 C5 177.81(10) y
C3 C4 C5 C6 2.4(2) y
S1 C4 C5 C6 -175.45(10) y
C3 C4 C5 S2 -177.92(10) y
S1 C4 C5 S2 4.26(14) y
C8 S2 C5 C6 0.21(9) y
C8 S2 C5 C4 -179.54(10) y
C4 C5 C6 C7 179.44(11) y
S2 C5 C6 C7 -0.29(14) y
C5 C6 C7 C8 0.24(16) y
C6 C7 C8 C9 -178.57(13) y
C6 C7 C8 S2 -0.08(14) y
C5 S2 C8 C7 -0.07(10) y
C5 S2 C8 C9 178.52(11) y
C7 C8 C9 O9 178.30(14) y
S2 C8 C9 O9 -0.1(2) y
C1 C2 C10 O10 0.9(2) y
C3 C2 C10 O10 176.66(13) y
C1 C2 C10 O11 -177.74(11) y
C3 C2 C10 O11 -2.02(19) y
O10 C10 O11 C12 2.60(18) y
C2 C10 O11 C12 -178.69(10) y
C10 O11 C12 C13 -178.74(11) y
